data_1519012
loop_
_publ_author_name
'Zhou, X.-H.'
'Xing, Y.-H.'
'Xu, J.-Q.'
'Li, D.-M.'
'Wang, R.-Z.'
'Liu, S.-Q.'
'Zeng, Q.-X.'
'Huang, X.-Y.'

_publ_section_title
;
 Mobybdenum(VI)-oxygen complex containing citrage ligand: synthesis and
 characterization of K6[Mo205(cit)2].5H20
;
_journal_name_full 'Solid State Sciences'
_journal_page_first 189
_journal_page_last 198
_journal_volume 1
_journal_year 1999
_chemical_formula_sum 'C12 H18 K6 Mo2 O24'
_chemical_formula_weight 972.73
_space_group_IT_number 2
_symmetry_cell_setting triclinic
_symmetry_Int_Tables_number 2
_symmetry_space_group_name_Hall '-P 1'
_symmetry_space_group_name_H-M 'P -1'
_cell_angle_alpha 108.11(4)
_cell_angle_beta 99.42(5)
_cell_angle_gamma 66.52(4)
_cell_formula_units_Z 2
_cell_length_a 11.843(8)
_cell_length_b 13.717(8)
_cell_length_c 10.287(5)
_cell_volume 1455.3(16)
_diffrn_ambient_temperature 293
_diffrn_radiation_probe x-ray
_diffrn_radiation_type MoK\a
_diffrn_radiation_wavelength 0.71069
_exptl_absorpt_coefficient_mu 1.794
_exptl_crystal_density_diffrn 2.22
_exptl_crystal_F_000 960
_refine_ls_goodness_of_fit_ref 1.77
_refine_ls_number_parameters 397
_refine_ls_number_reflns 4510
_refine_ls_R_factor_gt 0.034
_refine_ls_wR_factor_gt 0.054
_cod_data_source_file EJSSIC-1999-1-189-198.cif
_cod_data_source_block K6Mo2O5
_cod_database_code 1519012

loop_
_symmetry_equiv_pos_site_id
_symmetry_equiv_pos_as_xyz
1 x,y,z
2 -x,-y,-z

loop_
_atom_site_label
_atom_site_type_symbol
_atom_site_thermal_displace_type
_atom_site_fract_x
_atom_site_fract_y
_atom_site_fract_z
_atom_site_occupancy
_atom_site_U_iso_or_equiv
_atom_site_calc_flag
_atom_site_refinement_flags
_atom_site_disorder_assembly
_atom_site_disorder_group
Mo1 Mo Uiso 0.40017(3) 0.24547(3) 0.53641(4) 1.000 0.0141(3) . . . .
Mo2 Mo Uiso 0.66113(3) 0.33533(3) 0.67128(4) 1.000 0.0153(3) . . . .
O1 O Uiso -0.0624(3) 0.2811(4) 0.2505(5) 1.000 0.049(3) . . . .
O2 O Uiso 0.0520(3) 0.3853(3) 0.3150(4) 1.000 0.058(3) . . . .
O3 O Uiso 0.5216(3) 0.1331(3) 0.3595(3) 1.000 0.0215(13) . . . .
O4 O Uiso 0.5923(3) -0.0131(3) 0.1855(3) 1.000 0.028(3) . . . .
O5 O Uiso 0.3384(3) 0.3373(2) 0.3793(3) 1.000 0.0190(13) . . . .
O6 O Uiso 0.3022(3) 0.3021(3) 0.1544(3) 1.000 0.025(3) . . . .
O7 O Uiso 0.2814(3) 0.1880(2) 0.4108(3) 1.000 0.0165(13) . . . .
O8 O Uiso 0.1343(4) 0.2208(4) 0.7847(5) 1.000 0.047(3) . . . .
O9 O Uiso 1.0614(4) 0.1006(4) 0.6382(4) 1.000 0.046(3) . . . .
O10 O Uiso 0.5938(3) 0.2869(3) 0.8310(3) 1.000 0.025(3) . . . .
O11 O Uiso 0.5953(3) 0.2258(3) 1.0066(4) 1.000 0.033(3) . . . .
O12 O Uiso 0.7550(3) 0.1566(3) 0.6088(3) 1.000 0.0203(13) . . . .
O13 O Uiso 0.8667(3) 0.0165(3) 0.6982(4) 1.000 0.029(3) . . . .
O14 O Uiso 0.8074(3) 0.3027(3) 0.7962(3) 1.000 0.020(3) . . . .
O15 O Uiso 0.5229(3) 0.3070(3) 0.5724(3) 1.000 0.0190(13) . . . .
O16 O Uiso 0.4621(3) 0.1379(3) 0.6112(3) 1.000 0.028(3) . . . .
O17 O Uiso 0.2922(3) 0.3434(3) 0.6486(3) 1.000 0.030(3) . . . .
O18 O Uiso 0.7239(3) 0.3467(3) 0.5393(4) 1.000 0.029(3) . . . .
O19 O Uiso 0.5956(3) 0.4694(3) 0.7662(4) 1.000 0.030(3) . . . .
C1 C Uiso 0.0391(4) 0.2952(4) 0.2621(5) 1.000 0.028(3) . . . .
C2 C Uiso 0.1491(4) 0.1915(4) 0.2058(5) 1.000 0.020(3) . . . .
C3 C Uiso 0.2759(4) 0.1858(4) 0.2705(4) 1.000 0.017(3) . . . .
C4 C Uiso 0.3740(4) 0.0781(4) 0.1945(5) 1.000 0.023(3) . . . .
C5 C Uiso 0.5049(4) 0.0636(4) 0.2482(5) 1.000 0.019(3) . . . .
C6 C Uiso 0.3049(4) 0.2832(4) 0.2642(5) 1.000 0.017(3) . . . .
C7 C Uiso 1.0687(4) 0.1645(5) 0.7549(6) 1.000 0.030(4) . . . .
C8 C Uiso 0.9937(4) 0.1696(4) 0.8647(5) 1.000 0.027(3) . . . .
C9 C Uiso 0.8561(4) 0.1990(4) 0.8262(4) 1.000 0.019(3) . . . .
C10 C Uiso 0.7900(4) 0.2047(4) 0.9458(5) 1.000 0.025(3) . . . .
C11 C Uiso 0.6495(4) 0.2412(4) 0.9260(5) 1.000 0.023(3) . . . .
C12 C Uiso 0.8287(4) 0.1146(4) 0.7021(5) 1.000 0.019(3) . . . .
OWL O Uiso 0.2963(3) 0.5809(3) 0.7387(4) 1.000 0.039(3) . . . .
OW2 O Uiso 0.1283(4) 0.5098(4) 1.1154(5) 1.000 0.046(3) . . . .
OW3 O Uiso 0.7457(4) 0.1052(4) 0.1934(4) 1.000 0.047(3) . . . .
OW4 O Uiso 0.3627(3) 0.4503(3) 0.9379(4) 1.000 0.037(3) . . . .
OW5 O Uiso 0.0496(4) 0.3101(4) 0.5627(4) 1.000 0.046(3) . . . .
K1 K Uiso 0.29110(10) 0.02782(9) 0.53320(10) 1.000 0.0251(6) . . . .
K2 K Uiso 0.55150(10) 0.33030(10) 0.29730(10) 1.000 0.0309(8) . . . .
K3 K Uiso 0.36700(10) 0.22589(9) 0.88950(10) 1.000 0.0263(6) . . . .
K4 K Uiso 0.15400(10) 0.52700(10) 0.49570(10) 1.000 0.0305(6) . . . .
K5 K Uiso 0.91840(10) 0.13730(10) 0.40120(10) 1.000 0.0333(8) . . . .
K6 K Uiso 0.10000(10) 0.46290(10) 0.82740(10) 1.000 0.0409(9) . . . .

loop_
_atom_type_symbol
_atom_type_description
_atom_type_scat_dispersion_real
_atom_type_scat_dispersion_imag
_atom_type_scat_source
C C 0.0033 0.0016 ' International Tables Vol C Tables 4.2.6.8 and 6.1.1.4'
K K 0.2009 0.2494 ' International Tables Vol C Tables 4.2.6.8 and 6.1.1.4'
Mo Mo -1.6832 0.6857 ' International Tables Vol C Tables 4.2.6.8 and 6.1.1.4'
O O 0.0106 0.0060 ' International Tables Vol C Tables 4.2.6.8 and 6.1.1.4'

loop_
_geom_angle_atom_site_label_1
_geom_angle_atom_site_label_2
_geom_angle_atom_site_label_3
_geom_angle
_geom_angle_site_symmetry_1
_geom_angle_site_symmetry_2
_geom_angle_site_symmetry_3
_geom_angle_publ_flag
O3 Mo1 O5 75.85(13) . . . yes
O3 Mo1 O7 80.01(14) . . . yes
O3 Mo1 O15 80.46(15) . . . yes
O3 Mo1 O16 86.99(15) . . . yes
O3 Mo1 O17 169.33(16) . . . yes
O5 Mo1 O7 73.66(13) . . . yes
O5 Mo1 O15 81.83(15) . . . yes
O5 Mo1 O16 161.02(14) . . . yes
O5 Mo1 O17 93.77(15) . . . yes
O7 Mo1 O15 151.70(14) . . . yes
O7 Mo1 O16 95.68(15) . . . yes
O7 Mo1 O17 94.83(16) . . . yes
O15 Mo1 O16 103.54(18) . . . yes
O15 Mo1 O17 100.78(17) . . . yes
O16 Mo1 O17 102.90(17) . . . yes
O10 Mo2 O12 79.58(14) . . . yes
O10 Mo2 O14 78.45(15) . . . yes
O10 Mo2 O15 80.16(14) . . . yes
O10 Mo2 O18 169.83(17) . . . yes
O10 Mo2 O19 86.79(17) . . . yes
O12 Mo2 O14 74.48(15) . . . yes
O12 Mo2 O15 84.80(16) . . . yes
O12 Mo2 O18 90.28(17) . . . yes
O12 Mo2 O19 163.44(16) . . . yes
O14 Mo2 O15 152.48(17) . . . yes
O14 Mo2 O18 99.75(18) . . . yes
O14 Mo2 O19 93.70(18) . . . yes
O15 Mo2 O18 98.25(17) . . . yes
O15 Mo2 O19 102.20(18) . . . yes
O18 Mo2 O19 103.35(19) . . . yes
Mo1 O3 C5 132.6(3) . . . yes
Mo1 O5 C6 113.5(3) . . . yes
Mo1 O7 C3 117.5(3) . . . yes
Mo2 O10 C11 132.8(4) . . . yes
Mo2 O12 C12 114.9(3) . . . yes
Mo2 O14 C9 119.0(3) . . . yes
Mo1 O15 Mo2 153.8(2) . . . yes
O1 C1 O2 124.7(5) . . . yes
O1 C1 C2 115.0(5) . . . yes
O2 C1 C2 120.4(5) . . . yes
C1 C2 C3 117.6(4) . . . no
O7 C3 C2 109.9(4) . . . yes
O7 C3 C4 109.2(4) . . . yes
O7 C3 C6 108.0(4) . . . yes
C2 C3 C4 109.3(4) . . . no
C2 C3 C6 111.6(4) . . . no
C4 C3 C6 108.8(4) . . . no
C3 C4 C5 114.3(4) . . . no
O3 C5 O4 121.7(5) . . . yes
O3 C5 C4 118.2(5) . . . yes
O4 C5 C4 120.1(4) . . . yes
O5 C6 O6 124.0(5) . . . yes
O5 C6 C3 114.9(4) . . . yes
O6 C6 C3 120.9(4) . . . yes
O9 C7 C8 116.7(5) . . . yes
O8 C7 O9 124.2(6) 1_655 . . yes
O8 C7 C8 119.1(5) 1_655 . . yes
C7 C8 C9 114.2(4) . . . no
O14 C9 C8 109.2(4) . . . yes
O14 C9 C10 109.9(4) . . . yes
O14 C9 C12 108.0(4) . . . yes
C8 C9 C10 109.4(4) . . . no
C8 C9 C12 113.3(4) . . . no
C10 C9 C12 107.0(4) . . . no
C9 C10 C11 115.4(4) . . . no
O10 C11 O11 123.1(5) . . . yes
O10 C11 C10 119.7(5) . . . yes
O11 C11 C10 117.2(4) . . . yes
O12 C12 O13 123.9(5) . . . yes
O12 C12 C9 114.5(4) . . . yes
O13 C12 C9 121.4(5) . . . yes

loop_
_geom_bond_atom_site_label_1
_geom_bond_atom_site_label_2
_geom_bond_distance
_geom_bond_site_symmetry_1
_geom_bond_site_symmetry_2
_geom_bond_publ_flag
Mo1 O3 2.259(4) . . yes
Mo1 O5 2.209(3) . . yes
Mo1 O7 1.981(4) . . yes
Mo1 O15 1.889(4) . . yes
Mo1 O16 1.722(4) . . yes
Mo1 O17 1.709(4) . . yes
Mo2 O10 2.304(4) . . yes
Mo2 O12 2.178(4) . . yes
Mo2 O14 1.966(4) . . yes
Mo2 O15 1.893(4) . . yes
Mo2 O18 1.725(4) . . yes
Mo2 O19 1.712(4) . . yes
O1 C1 1.273(7) . . yes
O2 C1 1.246(7) . . yes
O3 C5 1.287(6) . . yes
O4 C5 1.234(6) . . yes
O5 C6 1.282(6) . . yes
O6 C6 1.228(6) . . yes
O7 C3 1.425(5) . . yes
O8 C7 1.244(8) . 1_455 yes
O9 C7 1.261(7) . . yes
O10 C11 1.274(6) . . yes
O11 C11 1.239(7) . . yes
O12 C12 1.298(6) . . yes
O13 C12 1.227(7) . . yes
O14 C9 1.419(6) . . yes
C1 C2 1.521(7) . . no
C2 C3 1.522(7) . . no
C3 C4 1.535(7) . . no
C3 C6 1.528(7) . . no
C4 C5 1.513(7) . . no
C7 C8 1.516(8) . . no
C8 C9 1.530(7) . . no
C9 C10 1.530(7) . . no
C9 C12 1.523(7) . . no
C10 C11 1.533(8) . . no

loop_
_geom_torsion_atom_site_label_1
_geom_torsion_atom_site_label_2
_geom_torsion_atom_site_label_3
_geom_torsion_atom_site_label_4
_geom_torsion
_geom_torsion_site_symmetry_1
_geom_torsion_site_symmetry_2
_geom_torsion_site_symmetry_3
_geom_torsion_site_symmetry_4
_geom_torsion_publ_flag
O5 Mo1 O3 C5 -82.0(4) . . . . no
O7 Mo1 O3 C5 -6.5(4) . . . . no
O15 Mo1 O3 C5 -165.9(5) . . . . no
O16 Mo1 O3 C5 89.8(5) . . . . no
O3 Mo1 O5 C6 56.1(3) . . . . no
O7 Mo1 O5 C6 -27.5(3) . . . . no
O15 Mo1 O5 C6 138.2(4) . . . . no
O17 Mo1 O5 C6 -121.4(4) . . . . no
O3 Mo1 O7 C3 -45.9(3) . . . . no
O5 Mo1 O7 C3 32.1(3) . . . . no
O15 Mo1 O7 C3 1.1(5) . . . . no
O16 Mo1 O7 C3 -131.9(3) . . . . no
O17 Mo1 O7 C3 124.6(3) . . . . no
O3 Mo1 O15 Mo2 -107.4(5) . . . . no
O5 Mo1 O15 Mo2 175.6(5) . . . . no
O7 Mo1 O15 Mo2 -154.4(3) . . . . no
O16 Mo1 O15 Mo2 -22.9(5) . . . . no
O17 Mo1 O15 Mo2 83.3(5) . . . . no
O12 Mo2 O10 C11 63.6(4) . . . . no
O14 Mo2 O10 C11 -12.5(4) . . . . no
O15 Mo2 O10 C11 150.1(5) . . . . no
O19 Mo2 O10 C11 -106.9(5) . . . . no
O10 Mo2 O12 C12 -59.1(4) . . . . no
O14 Mo2 O12 C12 21.7(4) . . . . no
O15 Mo2 O12 C12 -140.0(4) . . . . no
O18 Mo2 O12 C12 121.8(4) . . . . no
O10 Mo2 O14 C9 53.9(3) . . . . no
O12 Mo2 O14 C9 -28.3(3) . . . . no
O15 Mo2 O14 C9 14.2(5) . . . . no
O18 Mo2 O14 C9 -115.9(3) . . . . no
O19 Mo2 O14 C9 139.9(3) . . . . no
O10 Mo2 O15 Mo1 -18.9(5) . . . . no
O12 Mo2 O15 Mo1 61.4(5) . . . . no
O14 Mo2 O15 Mo1 20.5(7) . . . . no
O18 Mo2 O15 Mo1 151.0(5) . . . . no
O19 Mo2 O15 Mo1 -103.4(5) . . . . no
Mo1 O3 C5 O4 -157.2(4) . . . . no
Mo1 O3 C5 C4 23.0(7) . . . . no
Mo1 O5 C6 O6 -157.7(4) . . . . no
Mo1 O5 C6 C3 18.2(5) . . . . no
Mo1 O7 C3 C2 -154.1(3) . . . . no
Mo1 O7 C3 C4 86.0(4) . . . . no
Mo1 O7 C3 C6 -32.1(5) . . . . no
Mo2 O10 C11 O11 176.9(4) . . . . no
Mo2 O10 C11 C10 -1.9(7) . . . . no
Mo2 O12 C12 O13 162.4(4) . . . . no
Mo2 O12 C12 C9 -12.1(5) . . . . no
Mo2 O14 C9 C8 153.6(3) . . . . no
Mo2 O14 C9 C10 -86.4(4) . . . . no
Mo2 O14 C9 C12 30.0(5) . . . . no
O1 C1 C2 C3 -151.8(5) . . . . no
O2 C1 C2 C3 28.0(7) . . . . no
C1 C2 C3 O7 63.2(6) . . . . no
C1 C2 C3 C4 -177.0(4) . . . . no
C1 C2 C3 C6 -56.6(5) . . . . no
O7 C3 C4 C5 -60.7(6) . . . . no
C2 C3 C4 C5 179.1(4) . . . . no
C6 C3 C4 C5 56.9(5) . . . . no
O7 C3 C6 O5 6.3(6) . . . . no
O7 C3 C6 O6 -177.6(5) . . . . no
C2 C3 C6 O5 127.2(4) . . . . no
C2 C3 C6 O6 -56.7(6) . . . . no
C4 C3 C6 O5 -112.0(5) . . . . no
C4 C3 C6 O6 64.1(6) . . . . no
C3 C4 C5 O3 8.3(7) . . . . no
C3 C4 C5 O4 -171.5(5) . . . . no
O9 C7 C8 C9 -55.5(7) . . . . no
O8 C7 C8 C9 125.7(6) 1_655 . . . no
C7 C8 C9 O14 -58.2(5) . . . . no
C7 C8 C9 C10 -178.5(4) . . . . no
C7 C8 C9 C12 62.3(6) . . . . no
O14 C9 C10 C11 56.1(5) . . . . no
C8 C9 C10 C11 176.0(4) . . . . no
C12 C9 C10 C11 -60.9(6) . . . . no
O14 C9 C12 O12 -9.2(6) . . . . no
O14 C9 C12 O13 176.1(5) . . . . no
C8 C9 C12 O12 -130.3(5) . . . . no
C8 C9 C12 O13 55.0(7) . . . . no
C10 C9 C12 O12 109.0(5) . . . . no
C10 C9 C12 O13 -65.6(6) . . . . no
C9 C10 C11 O10 -15.3(7) . . . . no
C9 C10 C11 O11 165.9(5) . . . . no
